data_7214694
loop_
_publ_author_name
'Xiao, Li-Na'
'Hu, Yang-Yang'
'Wang, La-Mei'
'Wang, Yan'
'Xu, Jia-Ning'
'Ding, Hong'
'Cui, Xiao-Bing'
'Xu, Ji-Qing'

_publ_section_title
;
 New compounds based on polyoxometalates and metal halide clusters
;
_journal_issue 24
_journal_name_full CrystEngComm
_journal_page_first 8589
_journal_paper_doi 10.1039/c2ce26254a
_journal_volume 14
_journal_year 2012
_chemical_formula_sum 'C144 H108 Al Br4 Cu9 N24 O46 W12'
_chemical_formula_weight 6035.15
_chemical_name_systematic
;
?
;
_space_group_IT_number 2
_symmetry_cell_setting triclinic
_symmetry_space_group_name_Hall '-P 1'
_symmetry_space_group_name_H-M 'P -1'
_atom_sites_solution_hydrogens geom
_atom_sites_solution_primary direct
_atom_sites_solution_secondary difmap
_audit_creation_method SHELXL-97
_cell_angle_alpha 74.5310(10)
_cell_angle_beta 74.7330(10)
_cell_angle_gamma 66.3300(10)
_cell_formula_units_Z 1
_cell_length_a 15.2519(15)
_cell_length_b 16.1068(16)
_cell_length_c 18.1966(18)
_cell_measurement_temperature 296(2)
_cell_volume 3883.5(7)
_computing_structure_refinement 'SHELXL-97 (Sheldrick, 1997)'
_computing_structure_solution 'SHELXS-97 (Sheldrick, 1990)'
_diffrn_ambient_temperature 296(2)
_diffrn_measured_fraction_theta_full 0.988
_diffrn_measured_fraction_theta_max 0.889
_diffrn_radiation_monochromator graphite
_diffrn_radiation_source 'fine-focus sealed tube'
_diffrn_radiation_type MoK\a
_diffrn_radiation_wavelength 0.71073
_diffrn_reflns_av_R_equivalents 0.0368
_diffrn_reflns_av_sigmaI/netI 0.0946
_diffrn_reflns_limit_h_max 17
_diffrn_reflns_limit_h_min -20
_diffrn_reflns_limit_k_max 21
_diffrn_reflns_limit_k_min -20
_diffrn_reflns_limit_l_max 24
_diffrn_reflns_limit_l_min -23
_diffrn_reflns_number 23703
_diffrn_reflns_theta_full 25.00
_diffrn_reflns_theta_max 28.32
_diffrn_reflns_theta_min 1.18
_exptl_absorpt_coefficient_mu 11.169
_exptl_absorpt_correction_T_max 0.2026
_exptl_absorpt_correction_T_min 0.1077
_exptl_absorpt_correction_type empirical
_exptl_absorpt_process_details
;
Higashi, T. (1995). Program for Absorption Correction.
Rigaku Corporation, Tokyo, Japan.
;
_exptl_crystal_density_diffrn 2.581
_exptl_crystal_density_method 'not measured'
_exptl_crystal_F_000 2809
_exptl_crystal_size_max 0.36
_exptl_crystal_size_mid 0.23
_exptl_crystal_size_min 0.21
_refine_diff_density_max 3.247
_refine_diff_density_min -3.045
_refine_diff_density_rms 0.293
_refine_ls_extinction_method none
_refine_ls_goodness_of_fit_ref 1.095
_refine_ls_hydrogen_treatment constr
_refine_ls_matrix_type full
_refine_ls_number_parameters 1102
_refine_ls_number_reflns 17215
_refine_ls_number_restraints 106
_refine_ls_restrained_S_all 1.101
_refine_ls_R_factor_all 0.1166
_refine_ls_R_factor_gt 0.0652
_refine_ls_shift/su_max 0.007
_refine_ls_shift/su_mean 0.000
_refine_ls_structure_factor_coef Fsqd
_refine_ls_weighting_details 'calc w=1/[\s^2^(Fo^2^)+(0.0859P)^2^+0.0000P] where P=(Fo^2^+2Fc^2^)/3'
_refine_ls_weighting_scheme calc
_refine_ls_wR_factor_gt 0.1589
_refine_ls_wR_factor_ref 0.1887
_reflns_number_gt 10613
_reflns_number_total 17215
_reflns_threshold_expression >2sigma(I)
_cod_data_source_file c2ce26254a.txt
_cod_data_source_block k3
_cod_original_sg_symbol_H-M p-1
_cod_database_code 7214694

loop_
_symmetry_equiv_pos_as_xyz
'x, y, z'
'-x, -y, -z'

loop_
_atom_site_label
_atom_site_type_symbol
_atom_site_fract_x
_atom_site_fract_y
_atom_site_fract_z
_atom_site_U_iso_or_equiv
_atom_site_adp_type
_atom_site_occupancy
_atom_site_symmetry_multiplicity
_atom_site_calc_flag
_atom_site_refinement_flags
W1 W 0.27128(5) 0.55311(6) 0.45761(4) 0.0529(2) Uani 1 1 d .
W3 W 0.44235(5) 0.33030(4) 0.45573(4) 0.03800(18) Uani 1 1 d .
W4 W 0.32653(4) 0.72208(4) 0.50449(4) 0.03287(16) Uani 1 1 d U
W5 W 0.60759(4) 0.42460(4) 0.32243(3) 0.02695(15) Uani 1 1 d .
W6 W 0.33370(5) 0.40816(5) 0.63252(4) 0.0446(2) Uani 1 1 d .
W11 W 0.43515(5) 0.64912(5) 0.32619(3) 0.03932(18) Uani 1 1 d .
Al1 Al 0.5000 0.5000 0.5000 0.0217(12) Uani 1 2 d S
O1 O 0.4105(12) 0.4540(12) 0.5086(10) 0.021(4) Uani 0.50 1 d P
O2 O 0.5483(11) 0.4131(10) 0.4557(9) 0.015(3) Uani 0.50 1 d PU
O3 O 0.5414(11) 0.5261(10) 0.4028(9) 0.014(3) Uani 0.50 1 d PU
O4 O 0.4109(16) 0.5923(13) 0.4583(10) 0.038(5) Uani 0.50 1 d P
O5 O 0.3786(13) 0.7308(13) 0.3980(11) 0.110(6) Uani 1 1 d U
O6 O 0.3324(12) 0.4370(11) 0.4275(10) 0.091(5) Uani 1 1 d U
O7 O 0.3796(13) 0.3210(12) 0.5606(10) 0.099(5) Uani 1 1 d U
O8 O 0.6852(10) 0.4937(8) 0.3242(12) 0.099(6) Uani 1 1 d .
O9 O 0.2448(14) 0.6620(13) 0.4934(11) 0.109(6) Uani 1 1 d U
O10 O 0.2497(13) 0.4944(13) 0.5626(11) 0.107(6) Uani 1 1 d U
O11 O 0.4524(11) 0.3358(8) 0.6750(12) 0.107(7) Uani 1 1 d .
O12 O 0.3292(13) 0.6066(12) 0.3595(10) 0.105(6) Uani 1 1 d U
O13 O 0.5113(11) 0.5372(10) 0.2857(9) 0.077(4) Uani 1 1 d U
O14 O 0.2440(9) 0.8273(7) 0.5071(7) 0.058(4) Uani 1 1 d .
O15 O 0.5644(9) 0.2553(10) 0.4863(8) 0.072(5) Uani 1 1 d .
O16 O 0.1603(8) 0.5778(8) 0.4398(7) 0.049(3) Uani 1 1 d .
O17 O 0.3186(11) 0.6707(10) 0.6110(9) 0.083(5) Uani 1 1 d .
O18 O 0.4181(11) 0.2497(9) 0.4321(7) 0.065(4) Uani 1 1 d .
O19 O 0.5173(10) 0.3680(9) 0.3576(8) 0.068(4) Uani 1 1 d U
O20 O 0.6622(8) 0.3881(10) 0.2374(6) 0.068(4) Uani 1 1 d .
O21 O 0.2500(9) 0.3636(8) 0.6948(7) 0.057(3) Uani 1 1 d .
O22 O 0.4062(9) 0.7201(7) 0.2444(6) 0.054(3) Uani 1 1 d .
Br1 Br 0.77448(16) 0.00130(17) -0.00616(12) 0.0723(6) Uani 1 1 d .
Br2 Br 1.02422(17) -0.14701(15) 0.05836(15) 0.0780(7) Uani 1 1 d .
Cu3 Cu 0.88812(18) 0.0076(2) -0.11240(14) 0.0711(8) Uani 1 1 d .
Cu5 Cu 1.0000 0.0000 0.0000 0.123(2) Uani 1 2 d S
Cu4 Cu 0.8737(2) -0.0513(2) 0.1212(2) 0.0986(11) Uani 1 1 d .
N9 N 0.9975(9) -0.0717(9) -0.1797(8) 0.044(3) Uani 1 1 d .
N10 N 0.8959(9) 0.1119(10) -0.2079(9) 0.052(4) Uani 1 1 d .
C49 C 1.0512(12) -0.1603(12) -0.1667(11) 0.048(4) Uani 1 1 d .
H49A H 1.0361 -0.1952 -0.1188 0.057 Uiso 1 1 calc R
C50 C 1.1295(15) -0.2054(12) -0.2203(11) 0.059(5) Uani 1 1 d .
H50A H 1.1648 -0.2680 -0.2075 0.071 Uiso 1 1 calc R
C51 C 1.1532(14) -0.1571(12) -0.2906(12) 0.058(5) Uani 1 1 d .
H51A H 1.2035 -0.1866 -0.3272 0.069 Uiso 1 1 calc R
C52 C 1.1013(11) -0.0615(11) -0.3082(9) 0.041(4) Uani 1 1 d .
C53 C 1.1216(14) -0.0065(12) -0.3816(10) 0.058(5) Uani 1 1 d .
H53A H 1.1704 -0.0327 -0.4206 0.070 Uiso 1 1 calc R
C54 C 1.0677(14) 0.0852(12) -0.3932(9) 0.051(5) Uani 1 1 d .
H54A H 1.0822 0.1211 -0.4407 0.061 Uiso 1 1 calc R
C55 C 0.9896(11) 0.1296(11) -0.3361(10) 0.043(4) Uani 1 1 d .
C56 C 0.9348(14) 0.2224(13) -0.3449(12) 0.067(6) Uani 1 1 d .
H56A H 0.9471 0.2603 -0.3918 0.081 Uiso 1 1 calc R
C57 C 0.8630(14) 0.2609(14) -0.2875(13) 0.063(5) Uani 1 1 d .
H57A H 0.8283 0.3240 -0.2932 0.075 Uiso 1 1 calc R
C58 C 0.8448(15) 0.1989(13) -0.2189(12) 0.068(6) Uani 1 1 d .
H58A H 0.7936 0.2219 -0.1800 0.082 Uiso 1 1 calc R
C59 C 0.9642(11) 0.0755(11) -0.2649(10) 0.042(4) Uani 1 1 d .
C60 C 1.0229(10) -0.0232(10) -0.2508(9) 0.034(3) Uani 1 1 d .
Cu1 Cu 0.40272(17) 0.21938(14) 0.16771(12) 0.0491(5) Uani 1 1 d .
N1 N 0.4880(10) 0.0810(8) 0.1844(7) 0.041(3) Uani 1 1 d .
N2 N 0.3367(9) 0.1791(9) 0.2799(8) 0.037(3) Uani 1 1 d .
N3 N 0.3954(11) 0.2787(10) 0.0536(7) 0.047(4) Uani 1 1 d .
N4 N 0.3933(10) 0.3521(10) 0.1697(7) 0.043(3) Uani 1 1 d .
C1 C 0.5608(14) 0.0323(13) 0.1338(11) 0.066(6) Uani 1 1 d .
H1A H 0.5833 0.0638 0.0866 0.079 Uiso 1 1 calc R
C2 C 0.6029(17) -0.0636(14) 0.1504(13) 0.077(7) Uani 1 1 d .
H2A H 0.6500 -0.0952 0.1133 0.093 Uiso 1 1 calc R
C3 C 0.5745(14) -0.1126(11) 0.2231(10) 0.057(5) Uani 1 1 d .
H3A H 0.6024 -0.1765 0.2350 0.069 Uiso 1 1 calc R
C4 C 0.5009(12) -0.0609(11) 0.2783(11) 0.046(4) Uani 1 1 d .
C5 C 0.4653(13) -0.0992(12) 0.3582(10) 0.047(5) Uani 1 1 d .
H5A H 0.4927 -0.1625 0.3748 0.057 Uiso 1 1 calc R
C6 C 0.3996(13) -0.0521(13) 0.4066(10) 0.048(4) Uani 1 1 d .
H6A H 0.3817 -0.0801 0.4570 0.058 Uiso 1 1 calc R
C7 C 0.3543(10) 0.0455(11) 0.3809(9) 0.035(4) Uani 1 1 d .
C8 C 0.2780(13) 0.1000(13) 0.4284(9) 0.050(5) Uani 1 1 d .
H8A H 0.2558 0.0736 0.4781 0.060 Uiso 1 1 calc R
C9 C 0.2361(13) 0.1905(13) 0.4030(10) 0.055(5) Uani 1 1 d .
H9A H 0.1865 0.2280 0.4350 0.066 Uiso 1 1 calc R
C10 C 0.2698(13) 0.2269(12) 0.3261(11) 0.053(5) Uani 1 1 d .
H10A H 0.2412 0.2897 0.3084 0.063 Uiso 1 1 calc R
C11 C 0.3815(10) 0.0875(10) 0.3073(8) 0.030(3) Uani 1 1 d .
C12 C 0.4582(11) 0.0343(10) 0.2544(9) 0.033(3) Uani 1 1 d .
C13 C 0.4017(13) 0.2399(13) -0.0064(10) 0.048(4) Uani 1 1 d .
H13A H 0.4024 0.1800 0.0036 0.058 Uiso 1 1 calc R
C14 C 0.4070(14) 0.2878(17) -0.0825(13) 0.069(6) Uani 1 1 d .
H14A H 0.4167 0.2576 -0.1225 0.082 Uiso 1 1 calc R
C15 C 0.3985(16) 0.3765(15) -0.0991(10) 0.068(6) Uani 1 1 d .
H15A H 0.3973 0.4091 -0.1497 0.082 Uiso 1 1 calc R
C16 C 0.3912(11) 0.4200(12) -0.0384(9) 0.044(4) Uani 1 1 d .
C17 C 0.3777(14) 0.5119(14) -0.0516(12) 0.060(5) Uani 1 1 d .
H17A H 0.3722 0.5471 -0.1009 0.073 Uiso 1 1 calc R
C18 C 0.3720(17) 0.5518(13) 0.0087(12) 0.074(7) Uani 1 1 d .
H18A H 0.3656 0.6135 -0.0003 0.089 Uiso 1 1 calc R
C19 C 0.3763(13) 0.4966(11) 0.0870(11) 0.048(4) Uani 1 1 d .
C20 C 0.3673(14) 0.5348(14) 0.1529(11) 0.058(5) Uani 1 1 d .
H20A H 0.3618 0.5957 0.1468 0.070 Uiso 1 1 calc R
C21 C 0.3669(14) 0.4813(13) 0.2228(11) 0.056(5) Uani 1 1 d .
H21A H 0.3553 0.5063 0.2665 0.067 Uiso 1 1 calc R
C22 C 0.3832(13) 0.3918(14) 0.2301(9) 0.051(5) Uani 1 1 d .
H22A H 0.3880 0.3549 0.2789 0.061 Uiso 1 1 calc R
C23 C 0.3849(11) 0.4072(11) 0.0995(8) 0.036(4) Uani 1 1 d .
C24 C 0.3899(10) 0.3661(11) 0.0371(9) 0.036(4) Uani 1 1 d .
Cu2 Cu 0.13389(17) 0.27791(14) 0.14806(12) 0.0503(6) Uani 1 1 d .
N5 N 0.0425(11) 0.2671(9) 0.2529(7) 0.047(4) Uani 1 1 d .
N6 N 0.2039(10) 0.1396(9) 0.1870(8) 0.041(3) Uani 1 1 d .
N7 N 0.1307(11) 0.3144(10) 0.0334(8) 0.054(4) Uani 1 1 d .
N8 N 0.1338(12) 0.4100(9) 0.1286(8) 0.060(5) Uani 1 1 d .
C25 C -0.0292(12) 0.3326(13) 0.2858(10) 0.054(5) Uani 1 1 d .
H25A H -0.0489 0.3925 0.2580 0.064 Uiso 1 1 calc R
C26 C -0.0771(15) 0.3128(18) 0.3636(13) 0.075(7) Uani 1 1 d .
H26A H -0.1281 0.3593 0.3862 0.090 Uiso 1 1 calc R
C27 C -0.0486(15) 0.2283(19) 0.4027(12) 0.072(7) Uani 1 1 d .
H27A H -0.0813 0.2153 0.4527 0.086 Uiso 1 1 calc R
C28 C 0.0283(16) 0.1588(15) 0.3719(12) 0.062(6) Uani 1 1 d .
C29 C 0.065(2) 0.0634(19) 0.4090(14) 0.083(8) Uani 1 1 d .
H29A H 0.0358 0.0473 0.4596 0.100 Uiso 1 1 calc R
C30 C 0.133(2) 0.0009(17) 0.3783(16) 0.090(9) Uani 1 1 d .
H30A H 0.1488 -0.0595 0.4053 0.108 Uiso 1 1 calc R
C31 C 0.1902(17) 0.0205(13) 0.2993(12) 0.065(6) Uani 1 1 d .
C33 C 0.3093(14) -0.0156(18) 0.1830(17) 0.082(8) Uani 1 1 d .
H33A H 0.3576 -0.0578 0.1541 0.098 Uiso 1 1 calc R
C34 C 0.2749(12) 0.0781(14) 0.1530(14) 0.060(6) Uani 1 1 d .
H34A H 0.3059 0.0981 0.1042 0.072 Uiso 1 1 calc R
C35 C 0.1572(13) 0.1109(11) 0.2589(10) 0.044(4) Uani 1 1 d .
C36 C 0.0733(12) 0.1797(11) 0.2949(9) 0.039(4) Uani 1 1 d .
C37 C 0.1393(14) 0.2586(17) -0.0161(13) 0.078(7) Uani 1 1 d .
H37A H 0.1355 0.2003 0.0031 0.094 Uiso 1 1 calc R
C38 C 0.1541(14) 0.2929(18) -0.0972(13) 0.077(6) Uani 1 1 d U
H38A H 0.1677 0.2532 -0.1309 0.092 Uiso 1 1 calc R
C39 C 0.149(2) 0.378(2) -0.1266(19) 0.110(9) Uani 1 1 d U
H39A H 0.1490 0.4019 -0.1791 0.132 Uiso 1 1 calc R
C40 C 0.1449(15) 0.4331(15) -0.0754(12) 0.071(6) Uani 1 1 d U
C41 C 0.1435(15) 0.5307(17) -0.0986(13) 0.082(6) Uani 1 1 d U
H41A H 0.1482 0.5588 -0.1505 0.099 Uiso 1 1 calc R
C42 C 0.136(2) 0.575(2) -0.047(2) 0.127(11) Uani 1 1 d U
H42A H 0.1310 0.6360 -0.0648 0.152 Uiso 1 1 calc R
C46 C 0.1317(12) 0.4607(12) 0.1809(13) 0.056(5) Uani 1 1 d .
H46A H 0.1401 0.4310 0.2313 0.067 Uiso 1 1 calc R
C47 C 0.1293(12) 0.4518(11) 0.0565(11) 0.047(4) Uani 1 1 d .
C48 C 0.1377(12) 0.3974(14) 0.0038(10) 0.051(5) Uani 1 1 d .
C32 C 0.2663(18) -0.0434(13) 0.2607(17) 0.084(9) Uani 1 1 d .
H32A H 0.2897 -0.1046 0.2852 0.101 Uiso 1 1 calc R
C44 C 0.1201(17) 0.5918(15) 0.089(2) 0.096(9) Uani 1 1 d U
H44A H 0.1121 0.6540 0.0754 0.116 Uiso 1 1 calc R
C43 C 0.134(2) 0.5431(16) 0.0306(16) 0.100(9) Uani 1 1 d U
C45 C 0.1178(18) 0.5525(18) 0.1604(17) 0.086(8) Uani 1 1 d .
H45A H 0.1066 0.5864 0.1982 0.103 Uiso 1 1 calc R
N12 N 0.7722(14) 0.0613(13) 0.1621(12) 0.078(6) Uani 1 1 d .
C71 C 0.7235(14) 0.0430(14) 0.2322(13) 0.057(5) Uani 1 1 d .
N11 N 0.8276(16) -0.1169(15) 0.2330(13) 0.090(6) Uani 1 1 d .
C72 C 0.7536(16) -0.0497(19) 0.2711(17) 0.079(8) Uani 1 1 d .
C67 C 0.6496(15) 0.1047(19) 0.2748(15) 0.071(6) Uani 1 1 d .
C70 C 0.744(2) 0.1417(19) 0.1293(16) 0.107(10) Uani 1 1 d U
H70A H 0.7738 0.1552 0.0784 0.129 Uiso 1 1 calc R
C66 C 0.6091(18) 0.0692(17) 0.3536(15) 0.082(7) Uani 1 1 d U
H66A H 0.5597 0.1106 0.3825 0.098 Uiso 1 1 calc R
C64 C 0.706(2) -0.079(2) 0.3517(19) 0.096(8) Uani 1 1 d U
C68 C 0.621(2) 0.194(2) 0.234(2) 0.121(12) Uani 1 1 d U
H68A H 0.5676 0.2395 0.2559 0.145 Uiso 1 1 calc R
C69 C 0.671(2) 0.2143(19) 0.160(2) 0.130(13) Uani 1 1 d U
H69A H 0.6559 0.2745 0.1332 0.157 Uiso 1 1 calc R
C61 C 0.853(2) -0.2052(17) 0.275(2) 0.114(11) Uani 1 1 d U
H61A H 0.9060 -0.2480 0.2501 0.136 Uiso 1 1 calc R
C65 C 0.636(2) -0.008(2) 0.3816(17) 0.101(8) Uani 1 1 d U
H65A H 0.6045 -0.0234 0.4316 0.121 Uiso 1 1 calc R
C62 C 0.815(4) -0.240(3) 0.344(3) 0.17(2) Uani 1 1 d U
H62A H 0.8330 -0.3023 0.3665 0.210 Uiso 1 1 calc R
C63 C 0.742(3) -0.166(3) 0.379(3) 0.17(2) Uani 1 1 d U
H63A H 0.7151 -0.1836 0.4302 0.203 Uiso 1 1 calc R
OW3 O 0.1459(16) 0.433(2) 0.3732(17) 0.183(12) Uani 1 1 d .
OW2 O 0.350(2) 0.7670(19) 0.073(2) 0.229(15) Uani 1 1 d .
OW1 O -0.058(3) 0.635(2) 0.495(2) 0.275(19) Uani 1 1 d .

loop_
_atom_site_aniso_label
_atom_site_aniso_U_11
_atom_site_aniso_U_22
_atom_site_aniso_U_33
_atom_site_aniso_U_23
_atom_site_aniso_U_13
_atom_site_aniso_U_12
W1 0.0242(3) 0.0928(6) 0.0367(4) -0.0263(4) -0.0069(3) -0.0057(4)
W3 0.0556(4) 0.0243(3) 0.0304(3) -0.0096(2) -0.0141(3) -0.0035(3)
W4 0.0313(3) 0.0237(3) 0.0372(3) -0.0130(2) 0.0027(3) -0.0040(2)
W5 0.0330(3) 0.0244(3) 0.0180(3) -0.0071(2) 0.0003(2) -0.0057(2)
W6 0.0344(4) 0.0415(4) 0.0328(4) 0.0103(3) 0.0078(3) -0.0074(3)
W11 0.0543(4) 0.0460(4) 0.0194(3) 0.0092(3) -0.0125(3) -0.0256(3)
Al1 0.017(3) 0.027(3) 0.018(3) 0.000(2) -0.008(2) -0.004(2)
O1 0.018(9) 0.028(10) 0.019(9) 0.008(7) -0.007(7) -0.014(8)
O2 0.015(3) 0.015(3) 0.015(3) -0.0030(12) -0.0023(12) -0.0052(15)
O3 0.014(3) 0.014(3) 0.014(3) -0.0025(12) -0.0027(12) -0.0051(15)
O4 0.067(15) 0.023(10) 0.017(10) -0.007(8) -0.006(10) -0.009(10)
O5 0.111(6) 0.110(6) 0.110(6) -0.0209(15) -0.0188(14) -0.040(2)
O6 0.090(5) 0.090(5) 0.089(5) -0.0165(13) -0.0159(13) -0.031(2)
O7 0.099(5) 0.099(5) 0.098(5) -0.0180(14) -0.0175(14) -0.034(2)
O8 0.071(9) 0.013(6) 0.23(2) -0.006(8) -0.080(12) -0.003(6)
O9 0.110(6) 0.110(6) 0.109(6) -0.0204(15) -0.0190(14) -0.040(2)
O10 0.107(6) 0.107(6) 0.106(6) -0.0196(14) -0.0190(14) -0.037(2)
O11 0.079(11) 0.016(6) 0.22(2) -0.019(9) -0.048(12) 0.002(7)
O12 0.105(6) 0.105(6) 0.105(6) -0.0200(14) -0.0182(14) -0.038(2)
O13 0.077(4) 0.077(4) 0.078(4) -0.0140(13) -0.0139(12) -0.0278(18)
O14 0.051(7) 0.033(6) 0.046(7) 0.012(5) 0.008(6) 0.008(5)
O15 0.059(8) 0.089(10) 0.074(9) 0.052(8) -0.043(7) -0.054(8)
O16 0.037(6) 0.052(7) 0.060(8) -0.002(6) -0.020(6) -0.018(6)
O17 0.089(11) 0.088(11) 0.089(11) 0.052(8) -0.065(9) -0.063(9)
O18 0.105(11) 0.056(8) 0.052(8) 0.002(6) -0.015(8) -0.054(8)
O19 0.067(4) 0.068(4) 0.068(4) -0.0111(12) -0.0125(12) -0.0241(16)
O20 0.042(7) 0.113(11) 0.027(6) -0.040(7) 0.002(5) 0.008(7)
O21 0.056(8) 0.050(7) 0.060(8) -0.009(6) 0.018(6) -0.032(6)
O22 0.085(9) 0.034(6) 0.033(6) -0.004(5) -0.029(6) 0.000(6)
Br1 0.0614(13) 0.0999(17) 0.0478(12) -0.0261(11) 0.0071(10) -0.0232(12)
Br2 0.0703(15) 0.0596(13) 0.0965(18) -0.0225(12) -0.0142(13) -0.0106(11)
Cu3 0.0538(15) 0.096(2) 0.0447(14) -0.0229(13) 0.0105(12) -0.0134(14)
Cu5 0.208(6) 0.059(3) 0.068(3) -0.016(2) -0.002(3) -0.024(3)
Cu4 0.075(2) 0.084(2) 0.135(3) -0.066(2) 0.024(2) -0.0251(17)
N9 0.033(7) 0.049(9) 0.048(9) -0.013(7) -0.009(7) -0.009(6)
N10 0.024(7) 0.058(10) 0.067(11) -0.028(8) -0.003(7) 0.001(7)
C49 0.040(10) 0.042(10) 0.052(11) 0.000(8) -0.001(8) -0.015(8)
C50 0.073(13) 0.026(9) 0.060(13) -0.011(8) -0.012(11) 0.003(9)
C51 0.066(13) 0.035(10) 0.066(13) -0.027(9) 0.002(11) -0.009(9)
C52 0.038(9) 0.049(10) 0.036(9) -0.022(8) -0.004(8) -0.005(8)
C53 0.068(13) 0.046(11) 0.037(10) -0.009(8) 0.018(9) -0.013(9)
C54 0.074(13) 0.052(11) 0.020(8) 0.006(7) -0.004(8) -0.026(10)
C55 0.025(8) 0.042(9) 0.061(12) -0.011(8) -0.016(8) -0.004(7)
C56 0.050(12) 0.051(12) 0.074(14) 0.022(10) -0.030(11) 0.000(9)
C57 0.053(12) 0.046(11) 0.079(15) -0.015(11) -0.016(11) -0.002(9)
C58 0.069(14) 0.049(12) 0.066(14) -0.022(10) -0.007(11) 0.005(10)
C59 0.031(8) 0.047(10) 0.044(10) -0.016(8) -0.017(8) 0.003(7)
C60 0.026(8) 0.041(9) 0.035(9) -0.015(7) -0.002(7) -0.011(7)
Cu1 0.0678(15) 0.0398(12) 0.0347(11) 0.0066(9) -0.0113(11) -0.0213(11)
N1 0.049(8) 0.031(7) 0.032(7) 0.005(6) -0.003(6) -0.014(6)
N2 0.033(7) 0.037(7) 0.044(8) -0.010(6) -0.002(6) -0.018(6)
N3 0.059(9) 0.060(10) 0.027(7) 0.002(6) -0.013(7) -0.028(8)
N4 0.049(8) 0.057(9) 0.024(7) -0.008(6) -0.009(6) -0.017(7)
C1 0.068(13) 0.048(11) 0.040(11) -0.001(8) 0.009(10) 0.006(10)
C2 0.095(17) 0.053(12) 0.066(14) -0.040(11) -0.010(13) 0.008(12)
C3 0.076(14) 0.028(9) 0.042(10) -0.011(8) 0.004(10) 0.001(9)
C4 0.039(9) 0.043(10) 0.058(11) -0.004(8) -0.009(9) -0.020(8)
C5 0.064(12) 0.038(9) 0.054(11) 0.019(8) -0.038(10) -0.033(9)
C6 0.053(11) 0.063(12) 0.037(10) -0.008(9) -0.011(9) -0.028(10)
C7 0.025(8) 0.041(9) 0.046(10) 0.005(7) -0.014(7) -0.023(7)
C8 0.062(12) 0.062(12) 0.027(9) 0.019(8) -0.020(9) -0.033(10)
C9 0.040(10) 0.065(12) 0.036(10) -0.007(9) 0.016(8) -0.010(9)
C10 0.050(11) 0.045(10) 0.054(12) -0.014(9) -0.006(9) -0.007(9)
C11 0.024(7) 0.041(9) 0.027(8) -0.003(6) 0.002(6) -0.019(7)
C12 0.038(9) 0.030(8) 0.037(8) 0.007(6) -0.019(7) -0.020(7)
C13 0.061(12) 0.058(11) 0.038(10) -0.006(8) -0.004(9) -0.037(10)
C14 0.050(12) 0.110(19) 0.068(14) -0.043(13) -0.013(11) -0.033(12)
C15 0.095(17) 0.072(15) 0.025(9) -0.001(9) -0.006(10) -0.023(13)
C16 0.030(9) 0.061(11) 0.035(9) 0.012(8) -0.011(7) -0.019(8)
C17 0.066(13) 0.061(13) 0.050(12) 0.022(10) -0.015(10) -0.036(11)
C18 0.117(19) 0.038(11) 0.053(13) 0.024(9) -0.011(13) -0.036(12)
C19 0.053(11) 0.035(9) 0.058(12) -0.006(8) -0.012(9) -0.018(8)
C20 0.065(13) 0.057(12) 0.056(12) -0.021(10) -0.003(10) -0.023(10)
C21 0.076(13) 0.049(11) 0.064(13) -0.008(9) -0.040(11) -0.029(10)
C22 0.059(12) 0.077(13) 0.022(8) -0.009(8) 0.000(8) -0.034(10)
C23 0.035(9) 0.042(9) 0.022(8) -0.002(6) -0.001(7) -0.009(7)
C24 0.018(7) 0.050(10) 0.044(9) -0.002(7) -0.009(7) -0.019(7)
Cu2 0.0652(15) 0.0419(12) 0.0347(11) 0.0048(9) -0.0033(11) -0.0206(11)
N5 0.061(9) 0.037(8) 0.030(7) 0.000(6) 0.002(7) -0.015(7)
N6 0.042(8) 0.036(7) 0.047(8) -0.011(6) -0.003(7) -0.017(6)
N7 0.066(10) 0.051(9) 0.036(8) -0.005(7) -0.006(8) -0.013(8)
N8 0.089(12) 0.017(7) 0.042(9) 0.003(6) -0.001(8) 0.002(7)
C25 0.033(9) 0.067(12) 0.040(10) -0.020(9) 0.008(8) 0.001(8)
C26 0.049(12) 0.102(19) 0.075(16) -0.027(14) -0.028(12) -0.011(12)
C27 0.040(12) 0.13(2) 0.044(12) -0.009(13) -0.003(10) -0.037(14)
C28 0.070(14) 0.084(15) 0.054(12) 0.014(11) -0.033(11) -0.053(13)
C29 0.11(2) 0.090(19) 0.058(15) 0.041(14) -0.042(16) -0.063(17)
C30 0.12(2) 0.063(16) 0.09(2) 0.054(14) -0.064(18) -0.056(16)
C31 0.086(16) 0.047(11) 0.076(15) 0.013(10) -0.061(13) -0.024(11)
C33 0.030(11) 0.089(18) 0.14(2) -0.028(17) -0.016(13) -0.031(12)
C34 0.030(9) 0.073(14) 0.099(16) -0.042(12) -0.018(10) -0.019(9)
C35 0.055(11) 0.035(9) 0.043(10) 0.012(7) -0.023(9) -0.020(8)
C36 0.040(9) 0.036(9) 0.035(9) 0.011(7) -0.005(7) -0.020(7)
C37 0.058(13) 0.113(19) 0.080(16) -0.064(15) -0.016(12) -0.015(13)
C38 0.058(13) 0.123(16) 0.069(14) -0.069(12) -0.009(11) -0.020(13)
C39 0.110(9) 0.111(9) 0.110(9) -0.0201(19) -0.0197(19) -0.039(3)
C40 0.058(13) 0.078(14) 0.058(13) 0.009(11) -0.016(11) -0.013(11)
C41 0.060(13) 0.107(15) 0.054(12) 0.055(10) -0.028(11) -0.037(13)
C42 0.127(11) 0.126(11) 0.127(11) -0.023(2) -0.022(2) -0.045(4)
C46 0.043(10) 0.043(11) 0.087(15) -0.015(10) -0.015(10) -0.015(8)
C47 0.034(9) 0.037(9) 0.055(11) 0.008(8) -0.008(8) -0.008(7)
C48 0.037(10) 0.069(13) 0.031(9) 0.005(9) 0.009(8) -0.019(9)
C32 0.081(16) 0.036(11) 0.16(3) 0.020(14) -0.102(18) -0.018(11)
C44 0.057(14) 0.039(13) 0.19(3) -0.010(15) -0.049(19) -0.008(11)
C43 0.13(2) 0.044(13) 0.084(18) 0.026(11) 0.003(17) -0.027(14)
C45 0.085(18) 0.082(18) 0.12(2) -0.035(16) -0.043(18) -0.031(15)
N12 0.088(14) 0.061(12) 0.078(14) -0.033(10) -0.032(12) 0.005(10)
C71 0.051(12) 0.061(13) 0.065(13) -0.031(11) -0.031(11) 0.002(10)
N11 0.094(16) 0.093(16) 0.113(18) -0.012(13) -0.039(14) -0.055(14)
C72 0.044(12) 0.11(2) 0.11(2) -0.063(18) -0.014(14) -0.033(13)
C67 0.048(12) 0.098(18) 0.097(18) -0.036(15) -0.027(12) -0.035(13)
C70 0.12(2) 0.09(2) 0.088(19) -0.051(16) -0.016(17) 0.014(16)
C66 0.081(7) 0.082(7) 0.082(7) -0.0152(16) -0.0145(15) -0.029(3)
C64 0.096(18) 0.12(2) 0.12(2) -0.045(17) -0.048(18) -0.052(16)
C68 0.070(19) 0.12(3) 0.21(3) -0.08(3) -0.08(2) -0.009(16)
C69 0.14(3) 0.045(15) 0.19(3) -0.029(18) -0.07(2) 0.020(15)
C61 0.09(2) 0.042(14) 0.22(4) -0.034(18) -0.06(2) -0.015(14)
C65 0.101(8) 0.101(8) 0.101(8) -0.0184(16) -0.0179(16) -0.036(3)
C62 0.25(6) 0.15(3) 0.20(4) 0.08(3) -0.15(4) -0.15(4)
C63 0.22(5) 0.17(3) 0.22(5) 0.07(3) -0.16(4) -0.16(3)
OW3 0.117(17) 0.24(3) 0.24(3) -0.16(2) 0.042(19) -0.095(19)
OW2 0.17(3) 0.14(2) 0.35(4) -0.08(3) -0.07(3) 0.00(2)
OW1 0.33(5) 0.16(3) 0.25(4) -0.09(3) -0.08(3) 0.04(3)

loop_
_atom_type_symbol
_atom_type_description
_atom_type_scat_dispersion_real
_atom_type_scat_dispersion_imag
_atom_type_scat_source
C C 0.0033 0.0016 'International Tables Vol C Tables 4.2.6.8 and 6.1.1.4'
H H 0.0000 0.0000 'International Tables Vol C Tables 4.2.6.8 and 6.1.1.4'
Al Al 0.0645 0.0514 'International Tables Vol C Tables 4.2.6.8 and 6.1.1.4'
Br Br -0.2901 2.4595 'International Tables Vol C Tables 4.2.6.8 and 6.1.1.4'
Cu Cu 0.3201 1.2651 'International Tables Vol C Tables 4.2.6.8 and 6.1.1.4'
N N 0.0061 0.0033 'International Tables Vol C Tables 4.2.6.8 and 6.1.1.4'
O O 0.0106 0.0060 'International Tables Vol C Tables 4.2.6.8 and 6.1.1.4'
W W -0.8490 6.8722 'International Tables Vol C Tables 4.2.6.8 and 6.1.1.4'

loop_
_geom_angle_atom_site_label_1
_geom_angle_atom_site_label_2
_geom_angle_atom_site_label_3
_geom_angle
_geom_angle_site_symmetry_1
_geom_angle_site_symmetry_3
O16 W1 O6 98.3(6) . .
O16 W1 O9 97.7(7) . .
O6 W1 O9 164.0(7) . .
O16 W1 O10 97.0(7) . .
O6 W1 O10 89.8(8) . .
O9 W1 O10 88.3(8) . .
O16 W1 O12 100.1(7) . .
O6 W1 O12 89.2(7) . .
O9 W1 O12 88.0(8) . .
O10 W1 O12 162.9(8) . .
O16 W1 O1 152.4(6) . .
O6 W1 O1 63.6(7) . .
O9 W1 O1 101.5(7) . .
O10 W1 O1 64.2(7) . .
O12 W1 O1 100.3(7) . .
O16 W1 O4 153.6(6) . .
O6 W1 O4 102.1(7) . .
O9 W1 O4 62.6(7) . .
O10 W1 O4 99.6(7) . .
O12 W1 O4 63.9(7) . .
O1 W1 O4 53.9(6) . .
O18 W3 O7 98.6(7) . .
O18 W3 O15 98.5(7) . .
O7 W3 O15 90.4(7) . .
O18 W3 O6 99.9(7) . .
O7 W3 O6 90.2(7) . .
O15 W3 O6 161.3(6) . .
O18 W3 O19 99.5(6) . .
O7 W3 O19 161.8(7) . .
O15 W3 O19 86.0(6) . .
O6 W3 O19 87.6(6) . .
O18 W3 O1 156.7(7) . .
O7 W3 O1 65.8(7) . .
O15 W3 O1 98.9(6) . .
O6 W3 O1 64.5(6) . .
O19 W3 O1 97.1(6) . .
O18 W3 O2 154.0(6) . .
O7 W3 O2 100.6(6) . .
O15 W3 O2 64.2(5) . .
O6 W3 O2 97.3(6) . .
O19 W3 O2 61.8(5) . .
O1 W3 O2 49.3(6) . .
O14 W4 O5 101.2(7) . .
O14 W4 O17 101.1(7) . .
O5 W4 O17 157.2(8) . .
O14 W4 O15 98.7(7) . 2_666
O5 W4 O15 85.8(7) . 2_666
O17 W4 O15 86.1(5) . 2_666
O14 W4 O9 98.8(7) . .
O5 W4 O9 90.4(8) . .
O17 W4 O9 91.0(7) . .
O15 W4 O9 162.5(7) 2_666 .
O14 W4 O4 156.4(7) . .
O5 W4 O4 61.8(7) . .
O17 W4 O4 98.1(7) . .
O15 W4 O4 96.2(8) 2_666 .
O9 W4 O4 67.1(8) . .
O14 W4 O2 157.2(6) . 2_666
O5 W4 O2 95.9(7) . 2_666
O17 W4 O2 61.4(6) . 2_666
O15 W4 O2 67.4(6) 2_666 2_666
O9 W4 O2 96.1(7) . 2_666
O4 W4 O2 46.4(6) . 2_666
O20 W5 O19 101.2(7) . .
O20 W5 O17 100.4(7) . 2_666
O19 W5 O17 85.7(6) . 2_666
O20 W5 O13 98.9(6) . .
O19 W5 O13 91.0(6) . .
O17 W5 O13 160.8(7) 2_666 .
O20 W5 O8 100.0(8) . .
O19 W5 O8 158.5(7) . .
O17 W5 O8 87.3(6) 2_666 .
O13 W5 O8 89.0(6) . .
O20 W5 O3 156.1(7) . .
O19 W5 O3 96.7(6) . .
O17 W5 O3 96.5(7) 2_666 .
O13 W5 O3 65.0(6) . .
O8 W5 O3 64.0(7) . .
O20 W5 O2 157.6(6) . .
O19 W5 O2 66.0(6) . .
O17 W5 O2 61.7(7) 2_666 .
O13 W5 O2 99.7(6) . .
O8 W5 O2 92.8(7) . .
O3 W5 O2 46.1(5) . .
O21 W6 O8 101.4(7) . 2_666
O21 W6 O10 97.6(7) . .
O8 W6 O10 87.2(7) 2_666 .
O21 W6 O11 102.8(7) . .
O8 W6 O11 91.2(6) 2_666 .
O10 W6 O11 159.5(8) . .
O21 W6 O7 96.4(6) . .
O8 W6 O7 162.1(8) 2_666 .
O10 W6 O7 88.0(8) . .
O11 W6 O7 87.3(7) . .
O21 W6 O1 151.8(6) . .
O8 W6 O1 99.0(7) 2_666 .
O10 W6 O1 64.1(7) . .
O11 W6 O1 96.0(7) . .
O7 W6 O1 63.4(7) . .
O21 W6 O3 156.1(6) . 2_666
O8 W6 O3 61.6(6) 2_666 2_666
O10 W6 O3 98.2(7) . 2_666
O11 W6 O3 63.4(6) . 2_666
O7 W6 O3 102.1(6) . 2_666
O1 W6 O3 52.1(5) . 2_666
O22 W11 O11 99.1(7) . 2_666
O22 W11 O5 101.5(7) . .
O11 W11 O5 84.9(8) 2_666 .
O22 W11 O12 100.5(7) . .
O11 W11 O12 160.4(8) 2_666 .
O5 W11 O12 90.8(8) . .
O22 W11 O13 99.1(6) . .
O11 W11 O13 88.9(6) 2_666 .
O5 W11 O13 159.2(7) . .
O12 W11 O13 88.4(7) . .
O22 W11 O4 155.7(7) . .
O11 W11 O4 94.4(9) 2_666 .
O5 W11 O4 59.6(7) . .
O12 W11 O4 67.2(8) . .
O13 W11 O4 101.3(6) . .
O22 W11 O3 154.3(6) . .
O11 W11 O3 65.6(6) 2_666 .
O5 W11 O3 97.7(7) . .
O12 W11 O3 96.2(7) . .
O13 W11 O3 61.8(6) . .
O4 W11 O3 50.0(6) . .
O2 Al1 O2 180.0(9) 2_666 .
O2 Al1 O3 65.1(7) 2_666 2_666
O2 Al1 O3 114.9(7) . 2_666
O2 Al1 O3 114.9(7) 2_666 .
O2 Al1 O3 65.1(7) . .
O3 Al1 O3 180.000(2) 2_666 .
O2 Al1 O4 114.8(8) 2_666 2_666
O2 Al1 O4 65.2(8) . 2_666
O3 Al1 O4 70.6(8) 2_666 2_666
O3 Al1 O4 109.4(8) . 2_666
O2 Al1 O4 65.2(8) 2_666 .
O2 Al1 O4 114.8(8) . .
O3 Al1 O4 109.4(8) 2_666 .
O3 Al1 O4 70.6(8) . .
O4 Al1 O4 180.000(4) 2_666 .
O2 Al1 O1 72.0(8) 2_666 2_666
O2 Al1 O1 108.0(8) . 2_666
O3 Al1 O1 106.3(7) 2_666 2_666
O3 Al1 O1 73.7(7) . 2_666
O4 Al1 O1 77.5(9) 2_666 2_666
O4 Al1 O1 102.5(9) . 2_666
O2 Al1 O1 108.0(8) 2_666 .
O2 Al1 O1 72.0(8) . .
O3 Al1 O1 73.7(7) 2_666 .
O3 Al1 O1 106.3(7) . .
O4 Al1 O1 102.5(9) 2_666 .
O4 Al1 O1 77.5(9) . .
O1 Al1 O1 180.0(5) 2_666 .
Al1 O1 W3 121.7(9) . .
Al1 O1 W6 118.0(8) . .
W3 O1 W6 99.8(6) . .
Al1 O1 W1 116.5(8) . .
W3 O1 W1 98.8(6) . .
W6 O1 W1 97.8(6) . .
Al1 O2 O3 60.0(7) . .
Al1 O2 O4 60.1(8) . 2_666
O3 O2 O4 102.4(11) . 2_666
Al1 O2 W4 123.6(8) . 2_666
O3 O2 W4 135.1(10) . 2_666
O4 O2 W4 63.4(8) 2_666 2_666
Al1 O2 W5 123.9(8) . .
O3 O2 W5 64.0(7) . .
O4 O2 W5 137.9(11) 2_666 .
W4 O2 W5 97.2(6) 2_666 .
Al1 O2 W3 117.1(8) . .
O3 O2 W3 126.4(9) . .
O4 O2 W3 122.4(10) 2_666 .
W4 O2 W3 93.5(5) 2_666 .
W5 O2 W3 94.1(5) . .
Al1 O3 O2 54.8(7) . .
Al1 O3 W5 124.8(8) . .
O2 O3 W5 70.0(7) . .
Al1 O3 W11 118.4(7) . .
O2 O3 W11 137.0(9) . .
W5 O3 W11 99.5(6) . .
Al1 O3 W6 116.1(7) . 2_666
O2 O3 W6 127.9(9) . 2_666
W5 O3 W6 97.8(6) . 2_666
W11 O3 W6 94.3(5) . 2_666
Al1 O4 O2 54.6(8) . 2_666
Al1 O4 W4 124.8(10) . .
O2 O4 W4 70.1(8) 2_666 .
Al1 O4 W11 120.9(10) . .
O2 O4 W11 140.0(13) 2_666 .
W4 O4 W11 101.0(7) . .
Al1 O4 W1 112.1(9) . .
O2 O4 W1 124.7(11) 2_666 .
W4 O4 W1 97.0(8) . .
W11 O4 W1 94.6(7) . .
W4 O5 W11 136.3(10) . .
W1 O6 W3 133.1(9) . .
W3 O7 W6 130.9(9) . .
W6 O8 W5 136.0(9) 2_666 .
W1 O9 W4 133.3(10) . .
W1 O10 W6 133.9(10) . .
W11 O11 W6 136.6(8) 2_666 .
W11 O12 W1 134.2(10) . .
W5 O13 W11 133.6(8) . .
W4 O15 W3 134.8(7) 2_666 .
W5 O17 W4 139.5(10) 2_666 .
W5 O19 W3 138.0(8) . .
Cu3 Br1 Cu4 105.26(12) . .
Cu5 Br2 Cu4 71.57(11) . .
N9 Cu3 N10 83.3(6) . .
N9 Cu3 Br1 142.2(4) . .
N10 Cu3 Br1 132.2(4) . .
N9 Cu3 Cu5 97.5(4) . .
N10 Cu3 Cu5 110.6(4) . .
Br1 Cu3 Cu5 82.67(10) . .
Br2 Cu5 Br2 180.00(6) . 2_755
Br2 Cu5 Cu4 56.58(9) . .
Br2 Cu5 Cu4 123.42(9) 2_755 .
Br2 Cu5 Cu4 123.42(9) . 2_755
Br2 Cu5 Cu4 56.58(9) 2_755 2_755
Cu4 Cu5 Cu4 180.0(2) . 2_755
Br2 Cu5 Cu3 83.01(9) . 2_755
Br2 Cu5 Cu3 96.99(9) 2_755 2_755
Cu4 Cu5 Cu3 87.96(9) . 2_755
Cu4 Cu5 Cu3 92.04(9) 2_755 2_755
Br2 Cu5 Cu3 96.99(9) . .
Br2 Cu5 Cu3 83.01(9) 2_755 .
Cu4 Cu5 Cu3 92.04(9) . .
Cu4 Cu5 Cu3 87.96(9) 2_755 .
Cu3 Cu5 Cu3 180.00(6) 2_755 .
N12 Cu4 N11 81.4(9) . .
N12 Cu4 Br2 159.4(7) . .
N11 Cu4 Br2 112.5(7) . .
N12 Cu4 Cu5 109.9(7) . .
N11 Cu4 Cu5 157.0(6) . .
Br2 Cu4 Cu5 51.85(9) . .
N12 Cu4 Br1 87.8(5) . .
N11 Cu4 Br1 124.5(5) . .
Br2 Cu4 Br1 95.62(14) . .
Cu5 Cu4 Br1 76.97(11) . .
C49 N9 C60 115.6(14) . .
C49 N9 Cu3 131.7(12) . .
C60 N9 Cu3 112.6(10) . .
C58 N10 C59 119.8(18) . .
C58 N10 Cu3 130.9(14) . .
C59 N10 Cu3 109.2(12) . .
N9 C49 C50 124.5(16) . .
N9 C49 H49A 117.8 . .
C50 C49 H49A 117.8 . .
C51 C50 C49 119.4(16) . .
C51 C50 H50A 120.3 . .
C49 C50 H50A 120.3 . .
C50 C51 C52 119.7(17) . .
C50 C51 H51A 120.2 . .
C52 C51 H51A 120.2 . .
C51 C52 C60 116.4(16) . .
C51 C52 C53 122.6(15) . .
C60 C52 C53 120.9(15) . .
C54 C53 C52 118.4(15) . .
C54 C53 H53A 120.8 . .
C52 C53 H53A 120.8 . .
C53 C54 C55 123.6(15) . .
C53 C54 H54A 118.2 . .
C55 C54 H54A 118.2 . .
C56 C55 C59 115.6(16) . .
C56 C55 C54 125.4(18) . .
C59 C55 C54 119.0(15) . .
C57 C56 C55 122.6(19) . .
C57 C56 H56A 118.7 . .
C55 C56 H56A 118.7 . .
C56 C57 C58 116.0(18) . .
C56 C57 H57A 122.0 . .
C58 C57 H57A 122.0 . .
N10 C58 C57 123.1(19) . .
N10 C58 H58A 118.4 . .
C57 C58 H58A 118.4 . .
N10 C59 C55 122.6(16) . .
N10 C59 C60 119.1(16) . .
C55 C59 C60 118.0(14) . .
N9 C60 C52 124.4(14) . .
N9 C60 C59 115.6(13) . .
C52 C60 C59 119.9(15) . .
N3 Cu1 N1 113.8(6) . .
N3 Cu1 N2 150.8(5) . .
N1 Cu1 N2 81.1(5) . .
N3 Cu1 N4 80.2(5) . .
N1 Cu1 N4 144.9(5) . .
N2 Cu1 N4 102.2(5) . .
C1 N1 C12 118.4(14) . .
C1 N1 Cu1 129.1(11) . .
C12 N1 Cu1 112.3(10) . .
C10 N2 C11 117.9(14) . .
C10 N2 Cu1 130.2(12) . .
C11 N2 Cu1 111.6(9) . .
C24 N3 C13 117.1(14) . .
C24 N3 Cu1 113.4(11) . .
C13 N3 Cu1 129.4(12) . .
C23 N4 C22 117.5(15) . .
C23 N4 Cu1 111.4(10) . .
C22 N4 Cu1 130.6(12) . .
N1 C1 C2 122.0(18) . .
N1 C1 H1A 119.0 . .
C2 C1 H1A 119.0 . .
C1 C2 C3 120.3(17) . .
C1 C2 H2A 119.9 . .
C3 C2 H2A 119.9 . .
C2 C3 C4 117.9(16) . .
C2 C3 H3A 121.1 . .
C4 C3 H3A 121.1 . .
C12 C4 C3 117.7(16) . .
C12 C4 C5 116.5(16) . .
C3 C4 C5 125.9(16) . .
C6 C5 C4 125.0(17) . .
C6 C5 H5A 117.5 . .
C4 C5 H5A 117.5 . .
C5 C6 C7 118.1(17) . .
C5 C6 H6A 120.9 . .
C7 C6 H6A 120.9 . .
C11 C7 C8 117.1(14) . .
C11 C7 C6 121.3(16) . .
C8 C7 C6 121.5(15) . .
C9 C8 C7 120.5(15) . .
C9 C8 H8A 119.7 . .
C7 C8 H8A 119.7 . .
C8 C9 C10 117.7(16) . .
C8 C9 H9A 121.1 . .
C10 C9 H9A 121.1 . .
N2 C10 C9 123.9(17) . .
N2 C10 H10A 118.0 . .
C9 C10 H10A 118.0 . .
N2 C11 C7 122.8(14) . .
N2 C11 C12 117.2(12) . .
C7 C11 C12 120.0(14) . .
N1 C12 C4 123.6(15) . .
N1 C12 C11 117.4(13) . .
C4 C12 C11 119.0(14) . .
N3 C13 C14 121.7(17) . .
N3 C13 H13A 119.2 . .
C14 C13 H13A 119.2 . .
C15 C14 C13 121.3(18) . .
C15 C14 H14A 119.3 . .
C13 C14 H14A 119.3 . .
C14 C15 C16 118.8(17) . .
C14 C15 H15A 120.6 . .
C16 C15 H15A 120.6 . .
C17 C16 C24 122.0(17) . .
C17 C16 C15 121.2(17) . .
C24 C16 C15 116.6(17) . .
C16 C17 C18 119.7(17) . .
C16 C17 H17A 120.1 . .
C18 C17 H17A 120.1 . .
C17 C18 C19 119.6(17) . .
C17 C18 H18A 120.2 . .
C19 C18 H18A 120.2 . .
C23 C19 C20 117.8(17) . .
C23 C19 C18 119.7(17) . .
C20 C19 C18 122.5(17) . .
C21 C20 C19 119.0(18) . .
C21 C20 H20A 120.5 . .
C19 C20 H20A 120.5 . .
C20 C21 C22 119.9(18) . .
C20 C21 H21A 120.0 . .
C22 C21 H21A 120.0 . .
C21 C22 N4 123.3(17) . .
C21 C22 H22A 118.4 . .
N4 C22 H22A 118.4 . .
N4 C23 C19 122.1(15) . .
N4 C23 C24 117.2(14) . .
C19 C23 C24 120.6(15) . .
N3 C24 C16 124.3(15) . .
N3 C24 C23 117.7(14) . .
C16 C24 C23 118.0(15) . .
N7 Cu2 N5 140.5(6) . .
N7 Cu2 N8 80.1(6) . .
N5 Cu2 N8 103.7(6) . .
N7 Cu2 N6 115.4(6) . .
N5 Cu2 N6 82.8(5) . .
N8 Cu2 N6 147.1(6) . .
C25 N5 C36 119.3(15) . .
C25 N5 Cu2 129.1(12) . .
C36 N5 Cu2 110.9(11) . .
C34 N6 C35 117.8(17) . .
C34 N6 Cu2 131.1(15) . .
C35 N6 Cu2 110.8(10) . .
C48 N7 C37 119.4(18) . .
C48 N7 Cu2 112.2(12) . .
C37 N7 Cu2 127.3(15) . .
C47 N8 C46 117.6(16) . .
C47 N8 Cu2 112.6(13) . .
C46 N8 Cu2 129.6(12) . .
N5 C25 C26 120.9(19) . .
N5 C25 H25A 119.6 . .
C26 C25 H25A 119.6 . .
C27 C26 C25 119(2) . .
C27 C26 H26A 120.3 . .
C25 C26 H26A 120.3 . .
C26 C27 C28 122(2) . .
C26 C27 H27A 119.1 . .
C28 C27 H27A 119.1 . .
C27 C28 C36 117.7(19) . .
C27 C28 C29 127(2) . .
C36 C28 C29 116(2) . .
C30 C29 C28 125(2) . .
C30 C29 H29A 117.5 . .
C28 C29 H29A 117.5 . .
C29 C30 C31 122(2) . .
C29 C30 H30A 119.1 . .
C31 C30 H30A 119.1 . .
C32 C31 C35 117(2) . .
C32 C31 C30 126(2) . .
C35 C31 C30 116(2) . .
C34 C33 C32 116(2) . .
C34 C33 H33A 121.9 . .
C32 C33 H33A 121.9 . .
N6 C34 C33 126(2) . .
N6 C34 H34A 117.2 . .
C33 C34 H34A 117.2 . .
N6 C35 C31 122.8(18) . .
N6 C35 C36 117.5(13) . .
C31 C35 C36 119.6(17) . .
N5 C36 C28 120.9(16) . .
N5 C36 C35 117.8(14) . .
C28 C36 C35 121.2(16) . .
N7 C37 C38 118(2) . .
N7 C37 H37A 120.9 . .
C38 C37 H37A 120.9 . .
C39 C38 C37 123(2) . .
C39 C38 H38A 118.5 . .
C37 C38 H38A 118.5 . .
C38 C39 C40 118(3) . .
C38 C39 H39A 121.2 . .
C40 C39 H39A 121.2 . .
C48 C40 C39 119(2) . .
C48 C40 C41 115(2) . .
C39 C40 C41 125(2) . .
C42 C41 C40 120(2) . .
C42 C41 H41A 119.9 . .
C40 C41 H41A 119.9 . .
C41 C42 C43 128(3) . .
C41 C42 H42A 116.0 . .
C43 C42 H42A 116.0 . .
C45 C46 N8 122(2) . .
C45 C46 H46A 119.0 . .
N8 C46 H46A 119.0 . .
N8 C47 C48 116.5(16) . .
N8 C47 C43 121(2) . .
C48 C47 C43 121.8(19) . .
N7 C48 C40 122(2) . .
N7 C48 C47 117.4(15) . .
C40 C48 C47 120.4(19) . .
C31 C32 C33 119.9(19) . .
C31 C32 H32A 120.0 . .
C33 C32 H32A 120.0 . .
C45 C44 C43 122(2) . .
C45 C44 H44A 119.2 . .
C43 C44 H44A 119.2 . .
C42 C43 C44 129(3) . .
C42 C43 C47 114(3) . .
C44 C43 C47 116(2) . .
C44 C45 C46 120(3) . .
C44 C45 H45A 120.0 . .
C46 C45 H45A 120.0 . .
C70 N12 C71 116(2) . .
C70 N12 Cu4 129.8(19) . .
C71 N12 Cu4 114.3(15) . .
N12 C71 C67 128(2) . .
N12 C71 C72 116.9(19) . .
C67 C71 C72 115(2) . .
C61 N11 C72 116(3) . .
C61 N11 Cu4 137(2) . .
C72 N11 Cu4 107.7(18) . .
N11 C72 C71 119(2) . .
N11 C72 C64 118(3) . .
C71 C72 C64 122(2) . .
C68 C67 C71 113(3) . .
C68 C67 C66 128(3) . .
C71 C67 C66 118(2) . .
N12 C70 C69 126(3) . .
N12 C70 H70A 116.9 . .
C69 C70 H70A 116.9 . .
C65 C66 C67 123(3) . .
C65 C66 H66A 118.6 . .
C67 C66 H66A 118.6 . .
C63 C64 C65 133(4) . .
C63 C64 C72 115(4) . .
C65 C64 C72 112(3) . .
C67 C68 C69 120(3) . .
C67 C68 H68A 120.2 . .
C69 C68 H68A 120.2 . .
C70 C69 C68 117(3) . .
C70 C69 H69A 121.5 . .
C68 C69 H69A 121.5 . .
C62 C61 N11 132(4) . .
C62 C61 H61A 114.2 . .
N11 C61 H61A 114.2 . .
C66 C65 C64 129(3) . .
C66 C65 H65A 115.6 . .
C64 C65 H65A 115.6 . .
C61 C62 C63 108(4) . .
C61 C62 H62A 125.9 . .
C63 C62 H62A 125.9 . .
C64 C63 C62 131(5) . .
C64 C63 H63A 114.5 . .
C62 C63 H63A 114.5 . .

loop_
_geom_bond_atom_site_label_1
_geom_bond_atom_site_label_2
_geom_bond_distance
_geom_bond_site_symmetry_2
W1 O16 1.675(10) .
W1 O6 1.883(16) .
W1 O9 1.888(18) .
W1 O10 1.899(18) .
W1 O12 1.915(18) .
W1 O1 2.333(16) .
W1 O4 2.46(2) .
W3 O18 1.666(12) .
W3 O7 1.892(18) .
W3 O15 1.902(12) .
W3 O6 1.924(16) .
W3 O19 1.940(14) .
W3 O1 2.265(18) .
W3 O2 2.474(16) .
W4 O14 1.661(10) .
W4 O5 1.882(19) .
W4 O17 1.887(13) .
W4 O15 1.895(11) 2_666
W4 O9 1.933(18) .
W4 O4 2.222(18) .
W4 O2 2.336(15) 2_666
W5 O20 1.686(10) .
W5 O19 1.836(13) .
W5 O17 1.851(12) 2_666
W5 O13 1.904(15) .
W5 O8 1.933(12) .
W5 O3 2.238(15) .
W5 O2 2.340(16) .
W6 O21 1.723(11) .
W6 O8 1.839(14) 2_666
W6 O10 1.918(18) .
W6 O11 1.948(15) .
W6 O7 1.970(17) .
W6 O1 2.328(17) .
W6 O3 2.402(16) 2_666
W11 O22 1.659(10) .
W11 O11 1.820(15) 2_666
W11 O5 1.896(19) .
W11 O12 1.898(18) .
W11 O13 1.928(15) .
W11 O4 2.320(18) .
W11 O3 2.374(15) .
Al1 O2 1.616(15) 2_666
Al1 O2 1.616(15) .
Al1 O3 1.712(15) 2_666
Al1 O3 1.712(15) .
Al1 O4 1.72(2) 2_666
Al1 O4 1.72(2) .
Al1 O1 1.753(16) 2_666
Al1 O1 1.753(16) .
O2 O3 1.79(2) .
O2 O4 1.80(2) 2_666
O2 W4 2.336(15) 2_666
O3 W6 2.402(15) 2_666
O4 O2 1.80(2) 2_666
O8 W6 1.839(14) 2_666
O11 W11 1.820(15) 2_666
O15 W4 1.895(11) 2_666
O17 W5 1.851(12) 2_666
Br1 Cu3 2.241(3) .
Br1 Cu4 2.854(5) .
Br2 Cu5 2.244(2) .
Br2 Cu4 2.381(4) .
Cu3 N9 1.990(14) .
Cu3 N10 2.085(16) .
Cu3 Cu5 2.940(3) .
Cu5 Br2 2.244(2) 2_755
Cu5 Cu4 2.707(3) .
Cu5 Cu4 2.707(3) 2_755
Cu5 Cu3 2.940(3) 2_755
Cu4 N12 2.025(17) .
Cu4 N11 2.11(2) .
N9 C49 1.32(2) .
N9 C60 1.37(2) .
N10 C58 1.29(2) .
N10 C59 1.33(2) .
C49 C50 1.40(2) .
C49 H49A 0.9300 .
C50 C51 1.35(2) .
C50 H50A 0.9300 .
C51 C52 1.41(2) .
C51 H51A 0.9300 .
C52 C60 1.41(2) .
C52 C53 1.43(2) .
C53 C54 1.36(2) .
C53 H53A 0.9300 .
C54 C55 1.44(2) .
C54 H54A 0.9300 .
C55 C56 1.38(2) .
C55 C59 1.41(2) .
C56 C57 1.37(3) .
C56 H56A 0.9300 .
C57 C58 1.42(3) .
C57 H57A 0.9300 .
C58 H58A 0.9300 .
C59 C60 1.47(2) .
Cu1 N3 2.052(13) .
Cu1 N1 2.066(12) .
Cu1 N2 2.083(13) .
Cu1 N4 2.095(14) .
N1 C1 1.36(2) .
N1 C12 1.362(18) .
N2 C10 1.27(2) .
N2 C11 1.367(18) .
N3 C24 1.33(2) .
N3 C13 1.36(2) .
N4 C23 1.352(18) .
N4 C22 1.358(19) .
C1 C2 1.39(3) .
C1 H1A 0.9300 .
C2 C3 1.41(3) .
C2 H2A 0.9300 .
C3 C4 1.44(2) .
C3 H3A 0.9300 .
C4 C12 1.40(2) .
C4 C5 1.47(2) .
C5 C6 1.28(2) .
C5 H5A 0.9300 .
C6 C7 1.44(2) .
C6 H6A 0.9300 .
C7 C11 1.37(2) .
C7 C8 1.39(2) .
C8 C9 1.34(2) .
C8 H8A 0.9300 .
C9 C10 1.41(2) .
C9 H9A 0.9300 .
C10 H10A 0.9300 .
C11 C12 1.44(2) .
C13 C14 1.39(3) .
C13 H13A 0.9300 .
C14 C15 1.34(3) .
C14 H14A 0.9300 .
C15 C16 1.42(3) .
C15 H15A 0.9300 .
C16 C17 1.37(2) .
C16 C24 1.42(2) .
C17 C18 1.38(3) .
C17 H17A 0.9300 .
C18 C19 1.47(2) .
C18 H18A 0.9300 .
C19 C23 1.35(2) .
C19 C20 1.44(2) .
C20 C21 1.33(2) .
C20 H20A 0.9300 .
C21 C22 1.34(2) .
C21 H21A 0.9300 .
C22 H22A 0.9300 .
C23 C24 1.43(2) .
Cu2 N7 2.019(14) .
Cu2 N5 2.057(13) .
Cu2 N8 2.061(14) .
Cu2 N6 2.062(13) .
N5 C25 1.32(2) .
N5 C36 1.367(19) .
N6 C34 1.28(2) .
N6 C35 1.37(2) .
N7 C48 1.34(2) .
N7 C37 1.38(2) .
N8 C47 1.31(2) .
N8 C46 1.40(2) .
C25 C26 1.43(3) .
C25 H25A 0.9300 .
C26 C27 1.31(3) .
C26 H26A 0.9300 .
C27 C28 1.37(3) .
C27 H27A 0.9300 .
C28 C36 1.41(2) .
C28 C29 1.44(3) .
C29 C30 1.25(3) .
C29 H29A 0.9300 .
C30 C31 1.50(3) .
C30 H30A 0.9300 .
C31 C32 1.38(3) .
C31 C35 1.40(2) .
C33 C34 1.39(3) .
C33 C32 1.43(3) .
C33 H33A 0.9300 .
C34 H34A 0.9300 .
C35 C36 1.45(2) .
C37 C38 1.42(3) .
C37 H37A 0.9300 .
C38 C39 1.32(3) .
C38 H38A 0.9300 .
C39 C40 1.42(3) .
C39 H39A 0.9300 .
C40 C48 1.39(2) .
C40 C41 1.51(3) .
C41 C42 1.27(4) .
C41 H41A 0.9300 .
C42 C43 1.37(4) .
C42 H42A 0.9300 .
C46 C45 1.37(3) .
C46 H46A 0.9300 .
C47 C48 1.41(3) .
C47 C43 1.45(3) .
C32 H32A 0.9300 .
C44 C45 1.28(3) .
C44 C43 1.40(4) .
C44 H44A 0.9300 .
C45 H45A 0.9300 .
N12 C70 1.22(3) .
N12 C71 1.32(3) .
C71 C67 1.38(3) .
C71 C72 1.41(3) .
N11 C61 1.37(3) .
N11 C72 1.39(3) .
C72 C64 1.50(4) .
C67 C68 1.37(4) .
C67 C66 1.46(3) .
C70 C69 1.38(3) .
C70 H70A 0.9300 .
C66 C65 1.16(3) .
C66 H66A 0.9300 .
C64 C63 1.29(4) .
C64 C65 1.33(3) .
C68 C69 1.39(4) .
C68 H68A 0.9300 .
C69 H69A 0.9300 .
C61 C62 1.32(5) .
C61 H61A 0.9300 .
C65 H65A 0.9300 .
C62 C63 1.42(7) .
C62 H62A 0.9300 .
C63 H63A 0.9300 .
